data_9012412
loop_
_publ_author_name
'Clark, M. J. R.'
'Lynton, H.'

_publ_section_title
;
 Crystal structures of potassium, ammonium, rubidium and cesium
 tetrafluoroborates
;
_journal_name_full 'Canadian Journal of Chemistry'
_journal_page_first 2579
_journal_page_last 2586
_journal_paper_doi 10.1139/v69-426
_journal_volume 47
_journal_year 1969
_chemical_compound_source Synthetic
_chemical_formula_sum 'B F4 N'
_chemical_name_mineral Barberiite
_space_group_IT_number 62
_symmetry_space_group_name_Hall '-P 2c 2ab'
_symmetry_space_group_name_H-M 'P b n m'
_cell_angle_alpha 90
_cell_angle_beta 90
_cell_angle_gamma 90
_cell_formula_units_Z 4
_cell_length_a 7.278
_cell_length_b 9.072
_cell_length_c 5.678
_cell_volume 374.896
_database_code_amcsd 0012155
_exptl_crystal_density_diffrn 1.786
_cod_original_formula_sum 'N B F4'
_cod_database_code 9012412

loop_
_space_group_symop_operation_xyz
x,y,z
x,y,1/2-z
-x,-y,1/2+z
1/2+x,1/2-y,1/2+z
1/2-x,1/2+y,1/2-z
1/2-x,1/2+y,z
1/2+x,1/2-y,-z
-x,-y,-z

loop_
_atom_site_aniso_label
_atom_site_aniso_U_11
_atom_site_aniso_U_22
_atom_site_aniso_U_33
_atom_site_aniso_U_12
_atom_site_aniso_U_13
_atom_site_aniso_U_23
NH4 0.02683 0.02443 0.03402 -0.00161 -0.00226 -0.00039
B 0.01849 0.02222 0.02100 -0.00151 0.00576 -0.00308
F1 0.07020 0.04007 0.07196 -0.03395 0.00521 -0.00089
F2 0.03293 0.05258 0.05524 0.02014 -0.00324 -0.00217
F3 0.03886 0.04194 0.02605 0.00415 0.00789 0.00055

loop_
_atom_site_label
_atom_site_fract_x
_atom_site_fract_y
_atom_site_fract_z
_atom_site_type_symbol
_atom_site_attached_hydrogens
NH4 0.16420 0.18539 0.25000 N 0
B 0.69207 0.06051 0.25000 B 0
F1 0.61017 -0.07653 0.25000 F 0
F2 0.56426 0.17280 0.25000 F 0
F3 0.80393 0.07559 0.04994 F 0

loop_
_cod_changelog_entry_id
_cod_changelog_entry_author
_cod_changelog_entry_date
_cod_changelog_entry_text
1
;cod-tools version 3.8.0
Id: cif_guess_AMCSD_atom_types 9581 2023-05-17 12:35:41Z saulius
;
2023-05-23T09:21:05+03:00
;Derived atom types and hydrogen counts
from atom names that follow the AMCSD naming convention
(Wat == water, O-H == hydroxyl).
;

loop_
_cod_related_entry_id
_cod_related_entry_database
_cod_related_entry_code
1 AMCSD 0012155
